data_4129397
loop_
_publ_author_name
'Ahmad, Syed Usman'
'Szilv\'asi, Tibor'
'Irran, Elisabeth'
'Inoue, Shigeyoshi'

_publ_section_title
;
 An NHC-Stabilized Silicon Analogue of Acylium Ion: Synthesis, Structure,
 Reactivity, and Theoretical Studies.
;
_journal_issue 17
_journal_name_full 'Journal of the American Chemical Society'
_journal_page_first 5828
_journal_page_last 5836
_journal_paper_doi 10.1021/jacs.5b01853
_journal_volume 137
_journal_year 2015
_chemical_formula_sum 'C74 H120 N4 O8 Si4'
_chemical_formula_weight 1306.10
_space_group_IT_number 14
_space_group_name_Hall '-P 2ybc'
_space_group_name_H-M_alt 'P 1 21/c 1'
_symmetry_cell_setting monoclinic
_symmetry_space_group_name_H-M 'P 1 21/c 1'
_atom_sites_solution_hydrogens geom
_atom_sites_solution_primary direct
_atom_sites_solution_secondary difmap
_audit_creation_method
;
CrysAlisPro, Agilent Technologies,
Version 1.171.37.31 (release 14-01-2014 CrysAlis171 .NET)
(compiled Jan 14 2014,18:38:05)
;
_cell_angle_alpha 90.00
_cell_angle_beta 97.225(2)
_cell_angle_gamma 90.00
_cell_formula_units_Z 4
_cell_length_a 10.7865(2)
_cell_length_b 17.7748(4)
_cell_length_c 41.4406(9)
_cell_measurement_reflns_used 13741
_cell_measurement_temperature 150(2)
_cell_measurement_theta_max 72.6580
_cell_measurement_theta_min 2.6960
_cell_volume 7882.2(3)
_computing_cell_refinement
;
CrysAlisPro, Agilent Technologies,
Version 1.171.37.31 (release 14-01-2014 CrysAlis171 .NET)
(compiled Jan 14 2014,18:38:05)
;
_computing_data_collection
;
CrysAlisPro, Agilent Technologies,
Version 1.171.37.31 (release 14-01-2014 CrysAlis171 .NET)
(compiled Jan 14 2014,18:38:05)
;
_computing_data_reduction
;
CrysAlisPro, Agilent Technologies,
Version 1.171.37.31 (release 14-01-2014 CrysAlis171 .NET)
(compiled Jan 14 2014,18:38:05)
;
_computing_structure_refinement 'SHELXL-97 (Sheldrick, 1997)'
_computing_structure_solution 'SHELXS-97 (Sheldrick, 1990)'
_diffrn_ambient_environment N~2~
_diffrn_ambient_temperature 150.00(10)
_diffrn_detector 'CCD plate'
_diffrn_detector_area_resol_mean 10.5435
_diffrn_detector_type Atlas
_diffrn_measured_fraction_theta_full 0.999
_diffrn_measured_fraction_theta_max 0.999
_diffrn_measurement_device 'four-circle diffractometer'
_diffrn_measurement_device_type 'SuperNova, Single source at offset, Atlas'
_diffrn_measurement_method '\w scans'
_diffrn_radiation_monochromator mirror
_diffrn_radiation_probe x-ray
_diffrn_radiation_type 'Cu K\a'
_diffrn_radiation_wavelength 1.54184
_diffrn_reflns_av_R_equivalents 0.0873
_diffrn_reflns_av_sigmaI/netI 0.0748
_diffrn_reflns_limit_h_max 12
_diffrn_reflns_limit_h_min -12
_diffrn_reflns_limit_k_max 19
_diffrn_reflns_limit_k_min -21
_diffrn_reflns_limit_l_max 49
_diffrn_reflns_limit_l_min -37
_diffrn_reflns_number 54498
_diffrn_reflns_theta_full 67.50
_diffrn_reflns_theta_max 67.50
_diffrn_reflns_theta_min 2.71
_diffrn_source 'sealed X-ray tube'
_diffrn_source_type 'SuperNova (Cu) X-ray Source'
_exptl_absorpt_coefficient_mu 1.103
_exptl_absorpt_correction_T_max 0.8095
_exptl_absorpt_correction_T_min 0.4368
_exptl_absorpt_correction_type multi-scan
_exptl_absorpt_process_details
;
CrysAlisPro, Agilent Technologies,
Version 1.171.37.31 (release 14-01-2014 CrysAlis171 .NET)
(compiled Jan 14 2014,18:38:05)
Empirical absorption correction using spherical harmonics,
 implemented in SCALE3 ABSPACK scaling algorithm.
;
_exptl_crystal_colour colourless
_exptl_crystal_density_diffrn 1.101
_exptl_crystal_density_method 'not measured'
_exptl_crystal_description rod
_exptl_crystal_F_000 2848
_exptl_crystal_size_max 0.90
_exptl_crystal_size_mid 0.26
_exptl_crystal_size_min 0.20
_platon_squeeze_details
;
;
_refine_diff_density_max 1.502
_refine_diff_density_min -0.842
_refine_diff_density_rms 0.078
_refine_ls_extinction_method none
_refine_ls_goodness_of_fit_ref 1.037
_refine_ls_hydrogen_treatment constr
_refine_ls_matrix_type full
_refine_ls_number_parameters 939
_refine_ls_number_reflns 14180
_refine_ls_number_restraints 231
_refine_ls_restrained_S_all 1.068
_refine_ls_R_factor_all 0.1079
_refine_ls_R_factor_gt 0.0789
_refine_ls_shift/su_max 0.004
_refine_ls_shift/su_mean 0.000
_refine_ls_structure_factor_coef Fsqd
_refine_ls_weighting_details 'calc w=1/[\s^2^(Fo^2^)+(0.0623P)^2^+14.4520P] where P=(Fo^2^+2Fc^2^)/3'
_refine_ls_weighting_scheme calc
_refine_ls_wR_factor_gt 0.1803
_refine_ls_wR_factor_ref 0.1973
_reflns_number_gt 9814
_reflns_number_total 14180
_reflns_threshold_expression >2sigma(I)
_cod_data_source_file ja5b01853_si_004.cif
_cod_data_source_block cu-745a
_cod_original_sg_symbol_H-M P21/c
_cod_database_code 4129397

loop_
_symmetry_equiv_pos_as_xyz
'x, y, z'
'-x, y+1/2, -z+1/2'
'-x, -y, -z'
'x, -y-1/2, z-1/2'

loop_
_atom_site_label
_atom_site_type_symbol
_atom_site_fract_x
_atom_site_fract_y
_atom_site_fract_z
_atom_site_U_iso_or_equiv
_atom_site_adp_type
_atom_site_occupancy
_atom_site_symmetry_multiplicity
_atom_site_calc_flag
_atom_site_refinement_flags
_atom_site_disorder_assembly
_atom_site_disorder_group
Si1 Si 0.17097(9) 0.19044(6) 0.38390(2) 0.0254(2) Uani 1 1 d . . .
Si2 Si 0.34609(9) 0.31796(6) 0.41784(2) 0.0246(2) Uani 1 1 d . . .
Si3 Si 0.19067(9) 0.39045(6) 0.36168(2) 0.0240(2) Uani 1 1 d . . .
Si4 Si 0.32131(9) 0.25089(6) 0.33350(2) 0.0246(2) Uani 1 1 d . . .
O1 O 0.2566(2) 0.24464(14) 0.40928(5) 0.0286(6) Uani 1 1 d . . .
O2 O 0.2818(2) 0.38803(14) 0.39695(5) 0.0271(6) Uani 1 1 d . . .
O3 O 0.2557(2) 0.33250(14) 0.33837(5) 0.0276(6) Uani 1 1 d . . .
O4 O 0.2394(2) 0.18653(14) 0.35044(6) 0.0292(6) Uani 1 1 d . . .
O5 O 0.0324(2) 0.22392(15) 0.37670(6) 0.0318(6) Uani 1 1 d . . .
H5A H 0.0360 0.2695 0.3716 0.038 Uiso 1 1 calc R . .
O6 O 0.4823(2) 0.29999(15) 0.40768(6) 0.0303(6) Uani 1 1 d . . .
H6A H 0.4747 0.2827 0.3887 0.036 Uiso 1 1 calc R . .
O7 O 0.0515(2) 0.36598(15) 0.36501(6) 0.0305(6) Uani 1 1 d . . .
O8 O 0.4618(2) 0.24998(16) 0.35040(6) 0.0315(6) Uani 1 1 d . . .
C1 C 0.1633(4) 0.0920(2) 0.40065(9) 0.0315(9) Uani 1 1 d . . .
C2 C 0.2168(4) 0.0676(2) 0.43237(9) 0.0354(9) Uani 1 1 d . . .
C3 C 0.2088(5) -0.0073(3) 0.44100(11) 0.0459(11) Uani 1 1 d . . .
H3A H 0.2457 -0.0223 0.4620 0.055 Uiso 1 1 calc R . .
C4 C 0.1495(5) -0.0615(3) 0.42045(13) 0.0545(13) Uani 1 1 d . B .
C5 C 0.0944(5) -0.0383(3) 0.39012(11) 0.0479(11) Uani 1 1 d . . .
H5B H 0.0509 -0.0739 0.3758 0.058 Uiso 1 1 calc R . .
C6 C 0.1014(4) 0.0362(2) 0.38010(10) 0.0360(9) Uani 1 1 d . . .
C7 C 0.2844(4) 0.1207(3) 0.45766(9) 0.0397(10) Uani 1 1 d . . .
H7B H 0.2566 0.1731 0.4516 0.048 Uiso 1 1 calc R . .
C8 C 0.4250(5) 0.1174(3) 0.45725(12) 0.0602(14) Uani 1 1 d . . .
H8B H 0.4452 0.1340 0.4360 0.090 Uiso 1 1 calc R . .
H8C H 0.4542 0.0657 0.4613 0.090 Uiso 1 1 calc R . .
H8D H 0.4664 0.1505 0.4742 0.090 Uiso 1 1 calc R . .
C9 C 0.2533(6) 0.1057(3) 0.49247(11) 0.0690(17) Uani 1 1 d . . .
H9A H 0.2838 0.1476 0.5067 0.103 Uiso 1 1 calc R . .
H9B H 0.2937 0.0589 0.5007 0.103 Uiso 1 1 calc R . .
H9C H 0.1626 0.1010 0.4921 0.103 Uiso 1 1 calc R . .
C10 C 0.1427(7) -0.1434(3) 0.43070(17) 0.0774(16) Uani 1 1 d U . .
H10 H 0.1149 -0.1660 0.4089 0.093 Uiso 1 1 calc R A 3
C11 C 0.0327(15) -0.1604(9) 0.4464(4) 0.092(3) Uani 0.50 1 d PU B 3
H11A H 0.0331 -0.2138 0.4523 0.138 Uiso 0.50 1 calc PR B 3
H11B H -0.0428 -0.1491 0.4314 0.138 Uiso 0.50 1 calc PR B 3
H11C H 0.0335 -0.1297 0.4661 0.138 Uiso 0.50 1 calc PR B 3
C12 C 0.2859(16) -0.1779(11) 0.4365(5) 0.081(3) Uani 0.50 1 d PU B 3
H12A H 0.3373 -0.1530 0.4218 0.121 Uiso 0.50 1 calc PR B 3
H12B H 0.2833 -0.2321 0.4321 0.121 Uiso 0.50 1 calc PR B 3
H12C H 0.3221 -0.1691 0.4591 0.121 Uiso 0.50 1 calc PR B 3
C11A C 0.0897(13) -0.1552(8) 0.4606(3) 0.077(3) Uani 0.50 1 d PU B 4
H11D H 0.0182 -0.1215 0.4613 0.115 Uiso 0.50 1 calc PR B 4
H11E H 0.1530 -0.1447 0.4792 0.115 Uiso 0.50 1 calc PR B 4
H11F H 0.0619 -0.2076 0.4617 0.115 Uiso 0.50 1 calc PR B 4
C12A C 0.2374(16) -0.1834(11) 0.4268(4) 0.082(3) Uani 0.50 1 d PU B 4
H12D H 0.2665 -0.1706 0.4060 0.122 Uiso 0.50 1 calc PR B 4
H12E H 0.2143 -0.2367 0.4268 0.122 Uiso 0.50 1 calc PR B 4
H12F H 0.3043 -0.1737 0.4446 0.122 Uiso 0.50 1 calc PR B 4
C13 C 0.0371(4) 0.0539(2) 0.34573(10) 0.0375(9) Uani 1 1 d . . .
H13A H 0.0575 0.1072 0.3406 0.045 Uiso 1 1 calc R . .
C14 C -0.1047(5) 0.0479(3) 0.34421(13) 0.0624(14) Uani 1 1 d . . .
H14A H -0.1341 0.0836 0.3596 0.094 Uiso 1 1 calc R . .
H14B H -0.1272 -0.0033 0.3499 0.094 Uiso 1 1 calc R . .
H14C H -0.1436 0.0597 0.3221 0.094 Uiso 1 1 calc R . .
C15 C 0.0862(5) 0.0037(3) 0.32031(11) 0.0566(13) Uani 1 1 d . . .
H15A H 0.1764 0.0114 0.3208 0.085 Uiso 1 1 calc R . .
H15B H 0.0439 0.0164 0.2987 0.085 Uiso 1 1 calc R . .
H15C H 0.0699 -0.0491 0.3251 0.085 Uiso 1 1 calc R . .
C16 C 0.3507(4) 0.3351(2) 0.46277(8) 0.0307(8) Uani 1 1 d . C .
C17 C 0.4639(4) 0.3411(3) 0.48437(10) 0.0474(12) Uani 1 1 d . . .
C18 C 0.4603(5) 0.3389(4) 0.51766(10) 0.0688(18) Uani 1 1 d . C .
H18A H 0.5369 0.3420 0.5317 0.083 Uiso 1 1 calc R . .
C19 C 0.3513(5) 0.3326(4) 0.53128(10) 0.0609(15) Uani 1 1 d . . .
C20 C 0.2397(4) 0.3315(3) 0.51064(9) 0.0457(11) Uani 1 1 d . C .
H20A H 0.1629 0.3291 0.5196 0.055 Uiso 1 1 calc R . .
C21 C 0.2385(4) 0.3338(2) 0.47663(9) 0.0338(9) Uani 1 1 d . . .
C22 C 0.5915(19) 0.3436(9) 0.4738(5) 0.052(3) Uani 0.50 1 d PU C 9
H22A H 0.5866 0.3203 0.4517 0.062 Uiso 0.50 1 calc PR C 9
C23 C 0.6983(15) 0.3045(11) 0.4962(3) 0.058(3) Uani 0.50 1 d PU C 9
H23A H 0.6801 0.2507 0.4976 0.087 Uiso 0.50 1 calc PR C 9
H23B H 0.7049 0.3269 0.5180 0.087 Uiso 0.50 1 calc PR C 9
H23C H 0.7774 0.3113 0.4872 0.087 Uiso 0.50 1 calc PR C 9
C24 C 0.6198(15) 0.4262(9) 0.4706(3) 0.059(3) Uani 0.50 1 d PU C 9
H24A H 0.5510 0.4505 0.4568 0.088 Uiso 0.50 1 calc PR C 9
H24B H 0.6974 0.4322 0.4609 0.088 Uiso 0.50 1 calc PR C 9
H24C H 0.6293 0.4496 0.4922 0.088 Uiso 0.50 1 calc PR C 9
C22A C 0.5876(19) 0.3684(10) 0.4710(5) 0.051(3) Uani 0.50 1 d PU C 10
H22B H 0.5752 0.3625 0.4468 0.061 Uiso 0.50 1 calc PR C 10
C23A C 0.6947(14) 0.3173(10) 0.4845(3) 0.055(3) Uani 0.50 1 d PU C 10
H23D H 0.7722 0.3345 0.4768 0.082 Uiso 0.50 1 calc PR C 10
H23E H 0.6767 0.2656 0.4771 0.082 Uiso 0.50 1 calc PR C 10
H23F H 0.7043 0.3190 0.5083 0.082 Uiso 0.50 1 calc PR C 10
C24A C 0.6192(16) 0.4522(9) 0.4788(3) 0.057(3) Uani 0.50 1 d PU C 10
H24D H 0.6952 0.4662 0.4695 0.085 Uiso 0.50 1 calc PR C 10
H24E H 0.6326 0.4594 0.5024 0.085 Uiso 0.50 1 calc PR C 10
H24F H 0.5497 0.4840 0.4694 0.085 Uiso 0.50 1 calc PR C 10
C25 C 0.357(2) 0.3408(8) 0.5675(4) 0.069(2) Uani 0.50 1 d PU C 5
H25A H 0.4391 0.3654 0.5752 0.083 Uiso 0.50 1 calc PR C 5
C26 C 0.2630(13) 0.3837(8) 0.5803(2) 0.074(2) Uani 0.50 1 d PU C 5
H26A H 0.2684 0.4364 0.5736 0.111 Uiso 0.50 1 calc PR C 5
H26B H 0.2753 0.3808 0.6041 0.111 Uiso 0.50 1 calc PR C 5
H26C H 0.1805 0.3636 0.5721 0.111 Uiso 0.50 1 calc PR C 5
C27 C 0.3678(13) 0.2585(8) 0.5792(2) 0.073(2) Uani 0.50 1 d PU C 5
H27A H 0.3753 0.2572 0.6030 0.109 Uiso 0.50 1 calc PR C 5
H27B H 0.4419 0.2353 0.5719 0.109 Uiso 0.50 1 calc PR C 5
H27C H 0.2930 0.2308 0.5701 0.109 Uiso 0.50 1 calc PR C 5
C25A C 0.351(2) 0.3135(9) 0.5684(5) 0.070(2) Uani 0.50 1 d PU C 6
H25B H 0.4252 0.2801 0.5746 0.085 Uiso 0.50 1 calc PR C 6
C26A C 0.3773(14) 0.3818(8) 0.5854(2) 0.080(2) Uani 0.50 1 d PU C 6
H26D H 0.3730 0.3737 0.6087 0.119 Uiso 0.50 1 calc PR C 6
H26E H 0.3157 0.4198 0.5771 0.119 Uiso 0.50 1 calc PR C 6
H26F H 0.4613 0.3991 0.5823 0.119 Uiso 0.50 1 calc PR C 6
C27A C 0.2375(12) 0.2708(8) 0.5776(2) 0.073(2) Uani 0.50 1 d PU C 6
H27D H 0.2509 0.2581 0.6008 0.110 Uiso 0.50 1 calc PR C 6
H27E H 0.2258 0.2245 0.5647 0.110 Uiso 0.50 1 calc PR C 6
H27F H 0.1629 0.3024 0.5731 0.110 Uiso 0.50 1 calc PR C 6
C28 C 0.1089(4) 0.3392(3) 0.45659(9) 0.0384(10) Uani 1 1 d . C .
H28A H 0.1211 0.3438 0.4331 0.046 Uiso 1 1 calc R . .
C29 C 0.0414(4) 0.4091(3) 0.46593(11) 0.0508(12) Uani 1 1 d . . .
H29A H 0.0966 0.4528 0.4656 0.076 Uiso 1 1 calc R C .
H29B H 0.0177 0.4028 0.4878 0.076 Uiso 1 1 calc R . .
H29C H -0.0339 0.4168 0.4504 0.076 Uiso 1 1 calc R . .
C30 C 0.0286(4) 0.2700(3) 0.46024(11) 0.0500(12) Uani 1 1 d . . .
H30A H 0.0702 0.2254 0.4528 0.075 Uiso 1 1 calc R C .
H30B H -0.0529 0.2764 0.4471 0.075 Uiso 1 1 calc R . .
H30C H 0.0167 0.2638 0.4831 0.075 Uiso 1 1 calc R . .
C31 C 0.2010(3) 0.4916(2) 0.34685(8) 0.0260(8) Uani 1 1 d . . .
C32 C 0.1881(4) 0.5506(2) 0.36918(9) 0.0300(8) Uani 1 1 d . . .
C33 C 0.2117(4) 0.6246(2) 0.36132(9) 0.0364(9) Uani 1 1 d . . .
H33A H 0.2045 0.6628 0.3770 0.044 Uiso 1 1 calc R . .
C34 C 0.2454(4) 0.6447(2) 0.33131(10) 0.0374(9) Uani 1 1 d . . .
C35 C 0.2496(4) 0.5880(2) 0.30858(9) 0.0346(9) Uani 1 1 d . . .
H35A H 0.2684 0.6008 0.2875 0.042 Uiso 1 1 calc R . .
C36 C 0.2271(3) 0.5127(2) 0.31546(9) 0.0285(8) Uani 1 1 d . . .
C37 C 0.1498(4) 0.5368(2) 0.40305(9) 0.0363(9) Uani 1 1 d . . .
H37A H 0.1270 0.4825 0.4045 0.044 Uiso 1 1 calc R . .
C38 C 0.0350(5) 0.5837(3) 0.40860(12) 0.0582(14) Uani 1 1 d . . .
H38A H -0.0330 0.5736 0.3911 0.087 Uiso 1 1 calc R . .
H38B H 0.0565 0.6372 0.4086 0.087 Uiso 1 1 calc R . .
H38C H 0.0082 0.5701 0.4296 0.087 Uiso 1 1 calc R . .
C39 C 0.2600(5) 0.5525(3) 0.42934(10) 0.0572(14) Uani 1 1 d . . .
H39A H 0.3297 0.5191 0.4262 0.086 Uiso 1 1 calc R . .
H39B H 0.2342 0.5435 0.4509 0.086 Uiso 1 1 calc R . .
H39C H 0.2864 0.6050 0.4278 0.086 Uiso 1 1 calc R . .
C40 C 0.2756(5) 0.7252(3) 0.32354(12) 0.0540(13) Uani 1 1 d . . .
H40A H 0.3002 0.7259 0.3011 0.065 Uiso 1 1 calc R . .
C41 C 0.1621(6) 0.7763(3) 0.32364(15) 0.0768(18) Uani 1 1 d . . .
H41A H 0.0910 0.7548 0.3096 0.115 Uiso 1 1 calc R . .
H41B H 0.1813 0.8262 0.3155 0.115 Uiso 1 1 calc R . .
H41C H 0.1411 0.7810 0.3459 0.115 Uiso 1 1 calc R . .
C42 C 0.3862(6) 0.7556(3) 0.34669(16) 0.0775(18) Uani 1 1 d . . .
H42A H 0.4583 0.7222 0.3463 0.116 Uiso 1 1 calc R . .
H42B H 0.3634 0.7579 0.3688 0.116 Uiso 1 1 calc R . .
H42C H 0.4077 0.8061 0.3397 0.116 Uiso 1 1 calc R . .
C43 C 0.2341(4) 0.4568(2) 0.28785(9) 0.0335(9) Uani 1 1 d . . .
H43A H 0.2010 0.4075 0.2947 0.040 Uiso 1 1 calc R . .
C44 C 0.3698(4) 0.4441(3) 0.28103(10) 0.0441(11) Uani 1 1 d . . .
H44A H 0.4201 0.4259 0.3008 0.066 Uiso 1 1 calc R . .
H44B H 0.4045 0.4916 0.2742 0.066 Uiso 1 1 calc R . .
H44C H 0.3710 0.4067 0.2637 0.066 Uiso 1 1 calc R . .
C45 C 0.1536(5) 0.4815(3) 0.25652(9) 0.0448(11) Uani 1 1 d . . .
H45A H 0.0684 0.4920 0.2612 0.067 Uiso 1 1 calc R . .
H45B H 0.1515 0.4412 0.2403 0.067 Uiso 1 1 calc R . .
H45C H 0.1893 0.5270 0.2481 0.067 Uiso 1 1 calc R . .
C46 C 0.3052(4) 0.2406(2) 0.28746(9) 0.0312(8) Uani 1 1 d . D .
C47 C 0.4111(4) 0.2331(3) 0.27073(9) 0.0422(11) Uani 1 1 d D . .
C48 C 0.4018(4) 0.2524(3) 0.23773(9) 0.0455(11) Uani 1 1 d . D .
H48A H 0.4745 0.2491 0.2270 0.055 Uiso 1 1 calc R . .
C49 C 0.2918(4) 0.2760(3) 0.22017(9) 0.0428(11) Uani 1 1 d D . .
C50 C 0.1847(4) 0.2749(3) 0.23573(9) 0.0401(10) Uani 1 1 d . D .
H50A H 0.1064 0.2865 0.2236 0.048 Uiso 1 1 calc R . .
C51 C 0.1893(4) 0.2572(2) 0.26875(9) 0.0339(9) Uani 1 1 d . . .
C52 C 0.0654(4) 0.2502(3) 0.28286(10) 0.0429(11) Uani 1 1 d . D .
H52A H 0.0854 0.2456 0.3070 0.052 Uiso 1 1 calc R . .
C53 C 0.0013(5) 0.1779(3) 0.27043(13) 0.0636(15) Uani 1 1 d . . .
H53A H -0.0699 0.1680 0.2823 0.095 Uiso 1 1 calc R D .
H53B H 0.0607 0.1360 0.2738 0.095 Uiso 1 1 calc R . .
H53C H -0.0281 0.1829 0.2472 0.095 Uiso 1 1 calc R . .
C54 C -0.0229(4) 0.3163(3) 0.27608(11) 0.0546(13) Uani 1 1 d . . .
H54A H 0.0171 0.3621 0.2856 0.082 Uiso 1 1 calc R D .
H54B H -0.0998 0.3067 0.2857 0.082 Uiso 1 1 calc R . .
H54C H -0.0432 0.3229 0.2525 0.082 Uiso 1 1 calc R . .
C55 C 0.5490(17) 0.2422(16) 0.2925(6) 0.071(3) Uani 0.237(8) 1 d PDU D 7
H55 H 0.5374 0.2029 0.3091 0.106 Uiso 0.237(8) 1 calc PR D 7
C56 C 0.623(2) 0.3135(14) 0.3208(6) 0.076(4) Uani 0.237(8) 1 d PDU D 7
H56A H 0.7105 0.2997 0.3275 0.114 Uiso 0.237(8) 1 calc PR D 7
H56B H 0.5787 0.3161 0.3400 0.114 Uiso 0.237(8) 1 calc PR D 7
H56C H 0.6196 0.3626 0.3100 0.114 Uiso 0.237(8) 1 calc PR D 7
C57 C 0.621(3) 0.1868(19) 0.2672(6) 0.072(3) Uani 0.237(8) 1 d PDU D 7
H57A H 0.5588 0.1567 0.2537 0.109 Uiso 0.237(8) 1 calc PR D 7
H57B H 0.6803 0.1533 0.2801 0.109 Uiso 0.237(8) 1 calc PR D 7
H57C H 0.6666 0.2184 0.2533 0.109 Uiso 0.237(8) 1 calc PR D 7
C55A C 0.5351(6) 0.2034(4) 0.28719(16) 0.0603(19) Uani 0.763(8) 1 d PDU D 8
H55A H 0.5237 0.1862 0.3096 0.072 Uiso 0.763(8) 1 calc PR D 8
C56A C 0.6387(7) 0.2760(5) 0.2902(2) 0.085(2) Uani 0.763(8) 1 d PDU D 8
H56D H 0.6521 0.2927 0.2684 0.127 Uiso 0.763(8) 1 calc PR D 8
H56E H 0.7183 0.2592 0.3021 0.127 Uiso 0.763(8) 1 calc PR D 8
H56F H 0.6054 0.3177 0.3020 0.127 Uiso 0.763(8) 1 calc PR D 8
C57A C 0.5934(9) 0.1428(6) 0.2706(2) 0.083(3) Uani 0.763(8) 1 d PDU D 8
H57D H 0.5433 0.0969 0.2712 0.124 Uiso 0.763(8) 1 calc PR D 8
H57E H 0.6778 0.1336 0.2817 0.124 Uiso 0.763(8) 1 calc PR D 8
H57F H 0.5981 0.1572 0.2480 0.124 Uiso 0.763(8) 1 calc PR D 8
C58 C 0.2934(5) 0.3056(3) 0.18553(10) 0.0610(15) Uani 1 1 d D D .
H58A H 0.3531 0.2739 0.1749 0.073 Uiso 1 1 calc R . .
C59 C 0.3445(8) 0.3887(4) 0.18689(15) 0.091(2) Uani 1 1 d . . .
H59A H 0.3458 0.4075 0.1647 0.137 Uiso 1 1 calc R D .
H59B H 0.4294 0.3895 0.1985 0.137 Uiso 1 1 calc R . .
H59C H 0.2901 0.4207 0.1983 0.137 Uiso 1 1 calc R . .
C60 C 0.1724(7) 0.3036(5) 0.16485(13) 0.106(3) Uani 1 1 d . . .
H60A H 0.1411 0.2518 0.1634 0.158 Uiso 1 1 calc R D .
H60B H 0.1829 0.3218 0.1430 0.158 Uiso 1 1 calc R . .
H60C H 0.1126 0.3358 0.1743 0.158 Uiso 1 1 calc R . .
N1 N 0.6848(3) 0.1215(2) 0.40236(9) 0.0482(9) Uani 1 1 d . . .
N2 N 0.5397(3) 0.0456(2) 0.38393(9) 0.0427(9) Uani 1 1 d . . .
C61 C 0.5769(4) 0.1159(3) 0.38295(10) 0.0414(10) Uani 1 1 d . . .
H61A H 0.5346 0.1554 0.3707 0.050 Uiso 1 1 calc R . .
C62 C 0.7154(5) 0.0522(3) 0.41612(11) 0.0521(13) Uani 1 1 d . . .
C63 C 0.6256(5) 0.0041(3) 0.40488(12) 0.0507(12) Uani 1 1 d . . .
C64 C 0.7535(5) 0.1914(3) 0.40911(17) 0.0800(19) Uani 1 1 d . . .
H64A H 0.7084 0.2327 0.3972 0.120 Uiso 1 1 calc R . .
H64B H 0.8368 0.1865 0.4022 0.120 Uiso 1 1 calc R . .
H64C H 0.7616 0.2019 0.4325 0.120 Uiso 1 1 calc R . .
C65 C 0.8335(5) 0.0404(5) 0.43910(14) 0.090(2) Uani 1 1 d . . .
H65A H 0.8418 -0.0130 0.4449 0.135 Uiso 1 1 calc R . .
H65B H 0.8301 0.0703 0.4588 0.135 Uiso 1 1 calc R . .
H65C H 0.9056 0.0561 0.4285 0.135 Uiso 1 1 calc R . .
C66 C 0.6071(7) -0.0767(3) 0.41210(16) 0.086(2) Uani 1 1 d . . .
H66A H 0.6765 -0.0945 0.4278 0.129 Uiso 1 1 calc R . .
H66B H 0.6042 -0.1061 0.3920 0.129 Uiso 1 1 calc R . .
H66C H 0.5283 -0.0830 0.4213 0.129 Uiso 1 1 calc R . .
C67 C 0.4229(5) 0.0167(3) 0.36676(14) 0.0663(15) Uani 1 1 d . . .
H67A H 0.3765 0.0579 0.3551 0.099 Uiso 1 1 calc R . .
H67B H 0.3724 -0.0052 0.3825 0.099 Uiso 1 1 calc R . .
H67C H 0.4414 -0.0221 0.3512 0.099 Uiso 1 1 calc R . .
N3 N 0.8031(3) 0.5182(3) 0.32768(9) 0.0521(11) Uani 1 1 d . . .
N4 N 0.7477(4) 0.4368(3) 0.36085(11) 0.0620(13) Uani 1 1 d . . .
C68 C 0.8412(4) 0.4589(3) 0.34521(12) 0.0520(13) Uani 1 1 d . . .
H68A H 0.9213 0.4361 0.3464 0.062 Uiso 1 1 calc R . .
C69 C 0.6790(4) 0.5339(3) 0.33193(11) 0.0450(11) Uani 1 1 d . . .
C70 C 0.6451(4) 0.4824(3) 0.35286(11) 0.0447(11) Uani 1 1 d . . .
C71 C 0.8787(6) 0.5616(5) 0.30756(18) 0.105(3) Uani 1 1 d . . .
H71A H 0.9656 0.5444 0.3115 0.157 Uiso 1 1 calc R . .
H71B H 0.8747 0.6150 0.3131 0.157 Uiso 1 1 calc R . .
H71C H 0.8466 0.5545 0.2846 0.157 Uiso 1 1 calc R . .
C72 C 0.6085(5) 0.5978(3) 0.31561(17) 0.080(2) Uani 1 1 d . . .
H72A H 0.5221 0.5966 0.3206 0.119 Uiso 1 1 calc R . .
H72B H 0.6091 0.5939 0.2920 0.119 Uiso 1 1 calc R . .
H72C H 0.6478 0.6453 0.3234 0.119 Uiso 1 1 calc R . .
C73 C 0.5261(4) 0.4703(4) 0.36714(12) 0.0634(16) Uani 1 1 d . . .
H73A H 0.4660 0.5097 0.3594 0.095 Uiso 1 1 calc R . .
H73B H 0.5428 0.4725 0.3909 0.095 Uiso 1 1 calc R . .
H73C H 0.4914 0.4209 0.3605 0.095 Uiso 1 1 calc R . .
C74 C 0.7524(6) 0.3715(5) 0.3825(2) 0.150(5) Uani 1 1 d . . .
H74A H 0.8316 0.3447 0.3819 0.225 Uiso 1 1 calc R . .
H74B H 0.6826 0.3377 0.3752 0.225 Uiso 1 1 calc R . .
H74C H 0.7463 0.3882 0.4047 0.225 Uiso 1 1 calc R . .

loop_
_atom_site_aniso_label
_atom_site_aniso_U_11
_atom_site_aniso_U_22
_atom_site_aniso_U_33
_atom_site_aniso_U_23
_atom_site_aniso_U_13
_atom_site_aniso_U_12
Si1 0.0273(5) 0.0314(5) 0.0167(5) 0.0003(4) -0.0008(4) -0.0035(4)
Si2 0.0245(5) 0.0348(6) 0.0133(4) -0.0010(4) -0.0025(4) -0.0010(4)
Si3 0.0243(5) 0.0309(5) 0.0157(4) 0.0005(4) -0.0013(4) 0.0026(4)
Si4 0.0262(5) 0.0332(5) 0.0139(4) -0.0008(4) 0.0003(4) 0.0029(4)
O1 0.0333(14) 0.0354(14) 0.0159(12) -0.0012(11) -0.0016(10) -0.0061(11)
O2 0.0300(13) 0.0355(14) 0.0135(11) 0.0004(11) -0.0063(10) -0.0020(11)
O3 0.0329(14) 0.0331(14) 0.0164(12) 0.0006(10) 0.0006(10) 0.0045(11)
O4 0.0355(14) 0.0336(14) 0.0176(12) -0.0004(11) 0.0002(10) 0.0016(12)
O5 0.0271(13) 0.0356(15) 0.0313(14) 0.0038(12) -0.0015(11) -0.0024(11)
O6 0.0236(13) 0.0488(16) 0.0167(12) -0.0059(11) -0.0038(10) 0.0011(11)
O7 0.0241(13) 0.0384(15) 0.0284(13) 0.0050(12) 0.0007(10) 0.0012(11)
O8 0.0254(13) 0.0468(16) 0.0221(12) -0.0026(12) 0.0021(10) 0.0046(12)
C1 0.033(2) 0.037(2) 0.0242(19) 0.0021(17) 0.0029(16) -0.0033(17)
C2 0.040(2) 0.039(2) 0.027(2) 0.0085(18) 0.0044(17) -0.0009(18)
C3 0.057(3) 0.045(3) 0.035(2) 0.014(2) 0.002(2) -0.001(2)
C4 0.065(3) 0.037(3) 0.061(3) 0.014(2) 0.006(3) -0.006(2)
C5 0.053(3) 0.038(2) 0.050(3) -0.001(2) -0.003(2) -0.009(2)
C6 0.039(2) 0.035(2) 0.033(2) 0.0029(18) 0.0017(17) -0.0049(18)
C7 0.051(3) 0.051(3) 0.0164(18) 0.0068(18) 0.0012(17) -0.003(2)
C8 0.051(3) 0.075(4) 0.050(3) -0.008(3) -0.012(2) 0.000(3)
C9 0.113(5) 0.071(4) 0.025(2) 0.010(2) 0.013(3) -0.005(3)
C10 0.091(4) 0.052(3) 0.088(4) 0.026(3) 0.011(3) -0.001(3)
C11 0.103(6) 0.065(5) 0.111(7) 0.034(6) 0.025(5) -0.005(6)
C12 0.099(6) 0.053(5) 0.090(7) 0.021(5) 0.010(5) 0.009(5)
C11A 0.083(6) 0.057(5) 0.090(6) 0.031(5) 0.011(4) 0.001(5)
C12A 0.106(7) 0.054(5) 0.086(7) 0.020(5) 0.017(5) 0.007(5)
C13 0.039(2) 0.038(2) 0.032(2) -0.0040(18) -0.0084(17) -0.0055(18)
C14 0.043(3) 0.086(4) 0.054(3) 0.006(3) -0.008(2) -0.007(3)
C15 0.064(3) 0.061(3) 0.042(3) -0.012(2) -0.008(2) 0.006(3)
C16 0.032(2) 0.042(2) 0.0177(18) -0.0022(16) 0.0026(15) -0.0006(17)
C17 0.031(2) 0.087(4) 0.022(2) -0.015(2) -0.0045(16) 0.000(2)
C18 0.039(3) 0.147(6) 0.017(2) -0.016(3) -0.0080(18) 0.009(3)
C19 0.053(3) 0.113(5) 0.015(2) -0.002(2) -0.0012(19) 0.009(3)
C20 0.040(2) 0.076(3) 0.021(2) -0.003(2) 0.0078(17) -0.002(2)
C21 0.034(2) 0.047(2) 0.0195(18) -0.0020(17) 0.0003(15) -0.0031(18)
C22 0.034(3) 0.098(7) 0.021(3) -0.016(5) -0.004(3) -0.003(5)
C23 0.040(4) 0.105(6) 0.027(6) -0.015(5) -0.004(5) 0.008(4)
C24 0.044(4) 0.102(7) 0.029(5) -0.007(5) -0.001(4) -0.008(5)
C22A 0.035(3) 0.094(7) 0.021(3) -0.017(5) -0.006(3) -0.006(4)
C23A 0.040(3) 0.098(6) 0.026(5) -0.016(5) 0.001(4) 0.001(4)
C24A 0.050(4) 0.091(7) 0.028(5) -0.014(5) -0.003(4) -0.008(5)
C25 0.091(4) 0.100(6) 0.016(3) -0.001(4) 0.008(3) 0.004(5)
C26 0.094(5) 0.105(6) 0.023(4) -0.007(4) 0.008(4) 0.008(5)
C27 0.091(5) 0.103(6) 0.026(4) 0.009(4) 0.012(4) 0.007(5)
C25A 0.091(4) 0.103(6) 0.018(3) 0.001(4) 0.009(3) 0.005(5)
C26A 0.104(5) 0.111(6) 0.025(4) -0.006(4) 0.011(4) -0.002(5)
C27A 0.093(5) 0.100(6) 0.028(4) 0.010(4) 0.011(4) 0.007(5)
C28 0.032(2) 0.062(3) 0.0221(19) -0.0027(19) 0.0070(16) -0.004(2)
C29 0.043(3) 0.070(3) 0.041(3) 0.000(2) 0.009(2) 0.006(2)
C30 0.034(2) 0.070(3) 0.047(3) -0.013(2) 0.010(2) -0.009(2)
C31 0.0202(17) 0.035(2) 0.0219(18) -0.0007(16) -0.0007(14) 0.0026(15)
C32 0.032(2) 0.035(2) 0.0227(18) -0.0005(16) -0.0001(15) 0.0034(16)
C33 0.044(2) 0.037(2) 0.028(2) -0.0039(18) 0.0033(17) 0.0000(19)
C34 0.044(2) 0.034(2) 0.035(2) 0.0023(18) 0.0085(18) 0.0024(18)
C35 0.039(2) 0.039(2) 0.027(2) 0.0070(18) 0.0060(17) 0.0049(18)
C36 0.0254(18) 0.037(2) 0.0222(18) 0.0016(16) -0.0014(14) 0.0068(16)
C37 0.048(2) 0.038(2) 0.0232(19) -0.0040(17) 0.0063(17) -0.0001(19)
C38 0.084(4) 0.049(3) 0.049(3) -0.002(2) 0.037(3) 0.010(3)
C39 0.087(4) 0.058(3) 0.025(2) -0.006(2) 0.001(2) -0.021(3)
C40 0.085(4) 0.038(3) 0.043(3) 0.002(2) 0.025(3) 0.000(3)
C41 0.102(5) 0.046(3) 0.078(4) 0.007(3) -0.009(4) 0.011(3)
C42 0.062(4) 0.062(4) 0.111(5) 0.000(4) 0.020(3) -0.021(3)
C43 0.038(2) 0.040(2) 0.0212(19) 0.0045(17) -0.0007(16) 0.0063(18)
C44 0.052(3) 0.050(3) 0.032(2) -0.004(2) 0.0109(19) 0.007(2)
C45 0.062(3) 0.048(3) 0.022(2) 0.0059(19) -0.0040(19) 0.009(2)
C46 0.037(2) 0.037(2) 0.0195(18) -0.0040(16) 0.0031(15) 0.0034(17)
C47 0.046(2) 0.058(3) 0.024(2) 0.0014(19) 0.0094(18) 0.019(2)
C48 0.053(3) 0.063(3) 0.022(2) 0.004(2) 0.0135(18) 0.024(2)
C49 0.058(3) 0.055(3) 0.0176(19) 0.0020(19) 0.0100(18) 0.019(2)
C50 0.045(2) 0.057(3) 0.0161(18) -0.0047(18) -0.0051(16) 0.010(2)
C51 0.035(2) 0.043(2) 0.0217(18) -0.0036(17) -0.0007(15) 0.0002(18)
C52 0.029(2) 0.074(3) 0.025(2) 0.003(2) -0.0050(16) -0.007(2)
C53 0.052(3) 0.072(4) 0.064(3) 0.009(3) -0.006(3) -0.018(3)
C54 0.035(2) 0.085(4) 0.044(3) -0.003(3) 0.004(2) 0.000(2)
C55 0.051(4) 0.116(6) 0.045(4) 0.005(4) 0.007(3) 0.037(4)
C56 0.052(7) 0.119(9) 0.059(7) 0.001(6) 0.010(6) 0.030(7)
C57 0.055(5) 0.115(7) 0.046(5) 0.007(5) 0.001(4) 0.050(6)
C55A 0.047(3) 0.106(5) 0.029(3) 0.001(3) 0.009(2) 0.043(3)
C56A 0.052(4) 0.131(5) 0.070(4) 0.004(4) 0.000(3) 0.018(4)
C57A 0.075(4) 0.122(6) 0.046(3) -0.011(4) -0.009(3) 0.068(4)
C58 0.074(4) 0.090(4) 0.021(2) 0.012(2) 0.014(2) 0.034(3)
C59 0.145(7) 0.075(4) 0.059(4) 0.025(3) 0.037(4) 0.013(4)
C60 0.090(5) 0.196(9) 0.030(3) 0.032(4) 0.004(3) 0.026(5)
N1 0.035(2) 0.061(3) 0.048(2) 0.002(2) 0.0036(17) 0.0034(18)
N2 0.038(2) 0.051(2) 0.039(2) -0.0010(17) 0.0028(15) 0.0071(17)
C61 0.041(2) 0.049(3) 0.034(2) 0.004(2) 0.0026(18) 0.009(2)
C62 0.046(3) 0.074(3) 0.037(2) 0.015(2) 0.005(2) 0.018(3)
C63 0.055(3) 0.053(3) 0.045(3) 0.014(2) 0.012(2) 0.018(2)
C64 0.051(3) 0.077(4) 0.112(5) -0.015(4) 0.011(3) -0.011(3)
C65 0.054(3) 0.158(7) 0.053(3) 0.019(4) -0.010(3) 0.034(4)
C66 0.109(6) 0.064(4) 0.091(5) 0.026(4) 0.032(4) 0.017(4)
C67 0.046(3) 0.073(4) 0.077(4) -0.026(3) -0.004(3) 0.007(3)
N3 0.0308(19) 0.079(3) 0.048(2) 0.030(2) 0.0105(16) 0.0133(19)
N4 0.032(2) 0.086(3) 0.067(3) 0.047(3) 0.0009(18) 0.007(2)
C68 0.033(2) 0.067(3) 0.056(3) 0.023(3) 0.004(2) 0.012(2)
C69 0.029(2) 0.063(3) 0.042(2) 0.016(2) 0.0005(18) 0.010(2)
C70 0.027(2) 0.064(3) 0.041(2) 0.016(2) -0.0010(18) 0.003(2)
C71 0.050(3) 0.156(7) 0.114(5) 0.089(5) 0.035(4) 0.021(4)
C72 0.045(3) 0.078(4) 0.117(5) 0.048(4) 0.013(3) 0.023(3)
C73 0.031(2) 0.105(5) 0.055(3) 0.030(3) 0.006(2) 0.000(3)
C74 0.042(3) 0.202(9) 0.207(9) 0.178(8) 0.018(4) 0.023(5)

loop_
_atom_type_symbol
_atom_type_description
_atom_type_scat_dispersion_real
_atom_type_scat_dispersion_imag
_atom_type_scat_source
C C 0.0181 0.0091 'International Tables Vol C Tables 4.2.6.8 and 6.1.1.4'
H H 0.0000 0.0000 'International Tables Vol C Tables 4.2.6.8 and 6.1.1.4'
N N 0.0311 0.0180 'International Tables Vol C Tables 4.2.6.8 and 6.1.1.4'
O O 0.0492 0.0322 'International Tables Vol C Tables 4.2.6.8 and 6.1.1.4'
Si Si 0.2541 0.3302 'International Tables Vol C Tables 4.2.6.8 and 6.1.1.4'

loop_
_geom_angle_atom_site_label_1
_geom_angle_atom_site_label_2
_geom_angle_atom_site_label_3
_geom_angle
O5 Si1 O1 109.95(15)
O5 Si1 O4 111.35(13)
O1 Si1 O4 106.90(14)
O5 Si1 C1 109.25(16)
O1 Si1 C1 111.04(15)
O4 Si1 C1 108.33(16)
O6 Si2 O2 110.85(14)
O6 Si2 O1 108.58(14)
O2 Si2 O1 107.17(13)
O6 Si2 C16 112.29(15)
O2 Si2 C16 111.14(16)
O1 Si2 C16 106.57(16)
O7 Si3 O3 111.14(14)
O7 Si3 O2 112.29(14)
O3 Si3 O2 104.77(13)
O7 Si3 C31 112.38(15)
O3 Si3 C31 110.97(15)
O2 Si3 C31 104.88(14)
O8 Si4 O3 110.99(14)
O8 Si4 O4 109.70(14)
O3 Si4 O4 107.32(14)
O8 Si4 C46 113.76(16)
O3 Si4 C46 102.83(15)
O4 Si4 C46 111.89(16)
Si1 O1 Si2 152.26(16)
Si2 O2 Si3 131.11(16)
Si3 O3 Si4 149.06(16)
Si1 O4 Si4 130.21(16)
C6 C1 C2 116.4(4)
C6 C1 Si1 117.8(3)
C2 C1 Si1 125.8(3)
C3 C2 C1 119.8(4)
C3 C2 C7 117.2(4)
C1 C2 C7 123.0(4)
C2 C3 C4 123.2(4)
C5 C4 C3 117.5(4)
C5 C4 C10 120.6(5)
C3 C4 C10 121.8(5)
C4 C5 C6 121.4(4)
C5 C6 C1 121.6(4)
C5 C6 C13 115.9(4)
C1 C6 C13 122.5(4)
C8 C7 C2 111.1(4)
C8 C7 C9 109.8(4)
C2 C7 C9 113.1(4)
C12A C10 C11A 116.0(11)
C12A C10 C11 130.9(12)
C11A C10 C11 32.1(8)
C12A C10 C4 115.6(10)
C11A C10 C4 114.7(8)
C11 C10 C4 113.2(8)
C12A C10 C12 19.8(12)
C11A C10 C12 106.5(9)
C11 C10 C12 131.2(10)
C4 C10 C12 108.6(8)
C14 C13 C15 111.3(4)
C14 C13 C6 110.9(4)
C15 C13 C6 111.4(4)
C21 C16 C17 117.3(3)
C21 C16 Si2 119.0(3)
C17 C16 Si2 123.3(3)
C18 C17 C16 119.7(4)
C18 C17 C22 115.8(8)
C16 C17 C22 124.4(8)
C18 C17 C22A 119.2(8)
C16 C17 C22A 119.7(7)
C22 C17 C22A 16.7(10)
C19 C18 C17 123.0(4)
C18 C19 C20 118.0(4)
C18 C19 C25 118.1(10)
C20 C19 C25 122.9(10)
C18 C19 C25A 121.6(10)
C20 C19 C25A 119.5(10)
C25 C19 C25A 18.2(9)
C19 C20 C21 121.0(4)
C16 C21 C20 120.7(4)
C16 C21 C28 123.4(3)
C20 C21 C28 115.8(4)
C17 C22 C24 104.9(12)
C17 C22 C23 116.8(12)
C24 C22 C23 110.1(13)
C23A C22A C24A 111.0(13)
C23A C22A C17 108.8(11)
C24A C22A C17 113.1(13)
C26 C25 C19 118.7(15)
C26 C25 C27 114.7(14)
C19 C25 C27 102.4(11)
C26A C25A C27A 114.6(15)
C26A C25A C19 106.1(12)
C27A C25A C19 116.6(14)
C29 C28 C30 109.8(4)
C29 C28 C21 110.3(4)
C30 C28 C21 112.7(4)
C36 C31 C32 116.9(3)
C36 C31 Si3 124.9(3)
C32 C31 Si3 118.2(3)
C33 C32 C31 120.8(3)
C33 C32 C37 116.4(3)
C31 C32 C37 122.7(3)
C34 C33 C32 122.1(4)
C35 C34 C33 117.3(4)
C35 C34 C40 121.2(4)
C33 C34 C40 121.5(4)
C34 C35 C36 122.5(4)
C35 C36 C31 120.1(3)
C35 C36 C43 116.5(3)
C31 C36 C43 123.4(3)
C32 C37 C38 111.5(3)
C32 C37 C39 110.3(4)
C38 C37 C39 111.3(4)
C34 C40 C41 111.7(4)
C34 C40 C42 111.9(4)
C41 C40 C42 110.5(4)
C36 C43 C45 111.8(3)
C36 C43 C44 111.8(3)
C45 C43 C44 109.7(3)
C47 C46 C51 117.6(3)
C47 C46 Si4 121.5(3)
C51 C46 Si4 119.4(3)
C48 C47 C46 119.5(4)
C48 C47 C55A 118.4(4)
C46 C47 C55A 122.2(4)
C48 C47 C55 117.4(11)
C46 C47 C55 116.8(9)
C55A C47 C55 26.4(9)
C49 C48 C47 122.8(4)
C48 C49 C50 117.5(4)
C48 C49 C58 119.4(4)
C50 C49 C58 123.1(4)
C49 C50 C51 121.8(4)
C50 C51 C46 120.1(4)
C50 C51 C52 117.9(4)
C46 C51 C52 121.8(3)
C54 C52 C53 110.1(4)
C54 C52 C51 115.2(4)
C53 C52 C51 108.7(4)
C47 C55 C57 93.3(13)
C47 C55 C56 135.0(15)
C57 C55 C56 126.6(18)
C57A C55A C47 116.9(6)
C57A C55A C56A 106.1(7)
C47 C55A C56A 107.7(5)
C60 C58 C49 115.2(5)
C60 C58 C59 109.0(6)
C49 C58 C59 109.5(4)
C61 N1 C62 109.1(4)
C61 N1 C64 124.4(5)
C62 N1 C64 126.4(4)
C61 N2 C63 109.9(4)
C61 N2 C67 124.6(4)
C63 N2 C67 125.4(4)
N2 C61 N1 107.4(4)
C63 C62 N1 107.7(4)
C63 C62 C65 130.7(5)
N1 C62 C65 121.6(5)
C62 C63 N2 105.9(4)
C62 C63 C66 131.3(5)
N2 C63 C66 122.7(5)
C68 N3 C69 109.1(4)
C68 N3 C71 125.5(4)
C69 N3 C71 125.4(4)
C68 N4 C70 110.2(4)
C68 N4 C74 124.4(4)
C70 N4 C74 125.3(4)
N3 C68 N4 107.7(4)
C70 C69 N3 106.7(4)
C70 C69 C72 130.7(4)
N3 C69 C72 122.6(4)
C69 C70 N4 106.3(4)
C69 C70 C73 132.1(4)
N4 C70 C73 121.6(4)

loop_
_geom_bond_atom_site_label_1
_geom_bond_atom_site_label_2
_geom_bond_distance
Si1 O5 1.602(3)
Si1 O1 1.626(3)
Si1 O4 1.652(3)
Si1 C1 1.889(4)
Si2 O6 1.610(3)
Si2 O2 1.622(3)
Si2 O1 1.634(3)
Si2 C16 1.881(4)
Si3 O7 1.585(3)
Si3 O3 1.630(3)
Si3 O2 1.656(2)
Si3 C31 1.908(4)
Si4 O8 1.587(3)
Si4 O3 1.638(3)
Si4 O4 1.655(3)
Si4 C46 1.903(4)
C1 C6 1.418(5)
C1 C2 1.434(5)
C2 C3 1.384(6)
C2 C7 1.526(6)
C3 C4 1.388(7)
C4 C5 1.384(7)
C4 C10 1.521(7)
C5 C6 1.393(6)
C6 C13 1.536(5)
C7 C8 1.520(6)
C7 C9 1.545(6)
C10 C12A 1.271(19)
C10 C11A 1.445(15)
C10 C11 1.455(17)
C10 C12 1.651(18)
C13 C14 1.526(6)
C13 C15 1.526(6)
C16 C21 1.404(5)
C16 C17 1.424(5)
C17 C18 1.385(6)
C17 C22 1.50(2)
C17 C22A 1.58(2)
C18 C19 1.372(7)
C19 C20 1.387(6)
C19 C25 1.501(19)
C19 C25A 1.576(19)
C20 C21 1.408(5)
C21 C28 1.536(5)
C22 C24 1.51(2)
C22 C23 1.551(17)
C22A C23A 1.520(18)
C22A C24A 1.554(19)
C25 C26 1.43(2)
C25 C27 1.539(19)
C25A C26A 1.41(2)
C25A C27A 1.53(2)
C28 C29 1.514(6)
C28 C30 1.523(6)
C31 C36 1.416(5)
C31 C32 1.416(5)
C32 C33 1.388(6)
C32 C37 1.531(5)
C33 C34 1.386(6)
C34 C35 1.385(6)
C34 C40 1.511(6)
C35 C36 1.394(5)
C36 C43 1.525(5)
C37 C38 1.533(6)
C37 C39 1.534(6)
C40 C41 1.526(8)
C40 C42 1.533(8)
C43 C45 1.533(5)
C43 C44 1.541(6)
C46 C47 1.415(5)
C46 C51 1.417(5)
C47 C48 1.401(5)
C47 C55A 1.517(7)
C47 C55 1.648(15)
C48 C49 1.376(6)
C49 C50 1.392(6)
C49 C58 1.531(5)
C50 C51 1.399(5)
C51 C52 1.529(6)
C52 C54 1.516(7)
C52 C53 1.520(7)
C55 C57 1.699(16)
C55 C56 1.838(16)
C55A C57A 1.462(8)
C55A C56A 1.700(10)
C58 C60 1.468(8)
C58 C59 1.575(9)
N1 C61 1.333(6)
N1 C62 1.381(6)
N1 C64 1.455(7)
N2 C61 1.314(6)
N2 C63 1.398(6)
N2 C67 1.461(6)
C62 C63 1.332(7)
C62 C65 1.507(7)
C63 C66 1.486(7)
N3 C68 1.316(6)
N3 C69 1.400(5)
N3 C71 1.457(6)
N4 C68 1.325(6)
N4 C70 1.378(6)
N4 C74 1.463(7)
C69 C70 1.343(6)
C69 C72 1.483(6)
C70 C73 1.495(6)

loop_
_platon_squeeze_void_nr
_platon_squeeze_void_average_x
_platon_squeeze_void_average_y
_platon_squeeze_void_average_z
_platon_squeeze_void_volume
_platon_squeeze_void_count_electrons
_platon_squeeze_void_content
1 0.000 0.500 0.000 10 1 ' '
2 0.000 1.000 0.500 10 1 ' '
3 0.305 0.962 0.265 67 11 ' '
4 0.305 0.538 0.765 67 11 ' '
5 0.479 0.929 0.475 7 0 ' '
6 0.479 0.571 0.975 7 0 ' '
7 0.521 0.429 0.024 7 0 ' '
8 0.521 0.071 0.524 7 0 ' '
9 0.695 0.462 0.235 67 11 ' '
10 0.695 0.038 0.735 67 11 ' '
